data_4305857
loop_
_publ_author_name
'Pampa Mukherjee'
'Michael G. B. Drew'
'Marta Estrader'
'Ashutosh Ghosh'

_publ_section_title
;
Coordination-Driven Self-Assembly of a Novel Carbonato-Bridged
Heteromolecular Neutral Nickel(II) Triangle by Atmospheric CO2 Fixation
;
_journal_name_full 'Inorganic Chemistry'
_journal_page_first 7784
_journal_page_last 7791
_journal_paper_doi 10.1021/ic800786s
_journal_volume 47
_journal_year 2008
_chemical_formula_sum 'C24 H32 N6 Ni O2 S2'
_chemical_formula_weight 559.38
_chemical_name_systematic
; 
 ? 
;
_space_group_IT_number 14
_symmetry_cell_setting monoclinic
_symmetry_space_group_name_Hall '-P 2yn'
_symmetry_space_group_name_H-M 'P 1 21/n 1'
_atom_sites_solution_hydrogens geom
_atom_sites_solution_primary direct
_atom_sites_solution_secondary difmap
_audit_creation_method SHELXL-97
_cell_angle_alpha 90.00
_cell_angle_beta 97.414(7)
_cell_angle_gamma 90.00
_cell_formula_units_Z 2
_cell_length_a 11.9536(15)
_cell_length_b 7.4582(8)
_cell_length_c 14.9241(8)
_cell_measurement_reflns_used 8324
_cell_measurement_temperature 150(2)
_cell_measurement_theta_max 30.00
_cell_measurement_theta_min 2.34
_cell_volume 1319.4(2)
_computing_cell_refinement 'Crysalis, Oxford Diffraction'
_computing_data_collection 'Crysalis, Oxford Diffraction'
_computing_data_reduction 'Crysalis, Oxford Diffraction'
_computing_molecular_graphics PLATON(Spek,2004)
_computing_structure_refinement 'SHELXL-97 (Sheldrick, 1997)'
_computing_structure_solution 'SHELXS-97 (Sheldrick, 1997)'
_diffrn_ambient_temperature 150(2)
_diffrn_measured_fraction_theta_full 0.988
_diffrn_measured_fraction_theta_max 0.988
_diffrn_measurement_device 'Oxford Diffaction X-Calibur System'
_diffrn_measurement_method '321 frames, counting time 10 s.'
_diffrn_radiation_monochromator graphite
_diffrn_radiation_source 'fine-focus sealed tube'
_diffrn_radiation_type MoK\a
_diffrn_radiation_wavelength 0.71073
_diffrn_reflns_av_R_equivalents 0.1234
_diffrn_reflns_av_sigmaI/netI 0.1381
_diffrn_reflns_limit_h_max 16
_diffrn_reflns_limit_h_min -13
_diffrn_reflns_limit_k_max 10
_diffrn_reflns_limit_k_min -10
_diffrn_reflns_limit_l_max 13
_diffrn_reflns_limit_l_min -20
_diffrn_reflns_number 8325
_diffrn_reflns_theta_full 30.00
_diffrn_reflns_theta_max 30.00
_diffrn_reflns_theta_min 2.34
_diffrn_standards_decay_% n/a
_diffrn_standards_interval_count n/a
_diffrn_standards_interval_time n/a
_diffrn_standards_number n/a
_exptl_absorpt_coefficient_mu 0.927
_exptl_absorpt_correction_T_max 1.000
_exptl_absorpt_correction_T_min 0.844
_exptl_absorpt_correction_type empirical
_exptl_absorpt_process_details 'ABSPACK, Oxford Diffraction Ltd'
_exptl_crystal_colour black
_exptl_crystal_density_diffrn 1.408
_exptl_crystal_density_method 'not measured'
_exptl_crystal_description needle
_exptl_crystal_F_000 588
_exptl_crystal_size_max 0.30
_exptl_crystal_size_mid 0.05
_exptl_crystal_size_min 0.05
_refine_diff_density_max 2.594
_refine_diff_density_min -1.700
_refine_diff_density_rms 0.209
_refine_ls_extinction_method none
_refine_ls_goodness_of_fit_ref 1.065
_refine_ls_hydrogen_treatment constr
_refine_ls_matrix_type full
_refine_ls_number_parameters 161
_refine_ls_number_reflns 3810
_refine_ls_number_restraints 0
_refine_ls_restrained_S_all 1.065
_refine_ls_R_factor_all 0.1771
_refine_ls_R_factor_gt 0.1130
_refine_ls_shift/su_max 0.000
_refine_ls_shift/su_mean 0.000
_refine_ls_structure_factor_coef Fsqd
_refine_ls_weighting_details
;
_refine_ls_weighting_details 
  w=1/[\s^2^(Fo^2^)+(0.1509P)^2^+16.0193P] where P=(Fo^2^+2Fc^2^)/3 
;
_refine_ls_weighting_scheme calc
_refine_ls_wR_factor_gt 0.3372
_refine_ls_wR_factor_ref 0.3746
_reflns_number_gt 2298
_reflns_number_total 3810
_reflns_threshold_expression >2sigma(I)
_cod_data_source_file ic800786s-file001_2.cif
_cod_data_source_block 2
_cod_database_code 4305857

loop_
_symmetry_equiv_pos_as_xyz
'x, y, z'
'-x+1/2, y+1/2, -z+1/2'
'-x, -y, -z'
'x-1/2, -y-1/2, z-1/2'

loop_
_atom_site_label
_atom_site_type_symbol
_atom_site_fract_x
_atom_site_fract_y
_atom_site_fract_z
_atom_site_U_iso_or_equiv
_atom_site_adp_type
_atom_site_occupancy
_atom_site_symmetry_multiplicity
_atom_site_calc_flag
_atom_site_refinement_flags
_atom_site_disorder_assembly
_atom_site_disorder_group
C12 C 0.6020(7) 0.2838(12) 0.3604(5) 0.0314(17) Uani 1 1 d . . .
C13 C 0.6544(8) 0.1245(13) 0.3373(5) 0.0379(19) Uani 1 1 d . . .
H13 H 0.6811 0.0442 0.3827 0.046 Uiso 1 1 calc R . .
C14 C 0.6670(7) 0.0846(13) 0.2497(5) 0.0363(18) Uani 1 1 d . . .
H14 H 0.6998 -0.0236 0.2364 0.044 Uiso 1 1 calc R . .
C15 C 0.6312(8) 0.2038(13) 0.1804(5) 0.038(2) Uani 1 1 d . . .
H15 H 0.6421 0.1792 0.1211 0.046 Uiso 1 1 calc R . .
C16 C 0.5795(8) 0.3580(13) 0.2019(5) 0.038(2) Uani 1 1 d . . .
H16 H 0.5552 0.4381 0.1557 0.046 Uiso 1 1 calc R . .
C17 C 0.5613(7) 0.4016(12) 0.2898(5) 0.0291(16) Uani 1 1 d . . .
C18 C 0.5111(7) 0.5733(12) 0.3035(5) 0.0310(16) Uani 1 1 d . . .
H18 H 0.5035 0.6506 0.2541 0.037 Uiso 1 1 calc R . .
C20 C 0.4292(8) 0.8130(11) 0.3665(5) 0.0342(18) Uani 1 1 d . . .
H20A H 0.4774 0.8868 0.3341 0.041 Uiso 1 1 calc R . .
H20B H 0.4294 0.8640 0.4263 0.041 Uiso 1 1 calc R . .
C21 C 0.3099(8) 0.8189(12) 0.3174(5) 0.0359(19) Uani 1 1 d . . .
H21A H 0.3117 0.7806 0.2555 0.043 Uiso 1 1 calc R . .
H21B H 0.2841 0.9423 0.3156 0.043 Uiso 1 1 calc R . .
C22 C 0.2243(7) 0.7043(12) 0.3583(5) 0.0329(17) Uani 1 1 d . . .
H22A H 0.1508 0.7163 0.3227 0.039 Uiso 1 1 calc R . .
H22B H 0.2464 0.5793 0.3575 0.039 Uiso 1 1 calc R . .
N23 N 0.2174(6) 0.7616(9) 0.4526(4) 0.0311(14) Uani 1 1 d . . .
H23A H 0.2077 0.8813 0.4535 0.037 Uiso 1 1 calc R . .
H23B H 0.2833 0.7364 0.4865 0.037 Uiso 1 1 calc R . .
C24 C 0.1241(8) 0.6744(13) 0.4942(6) 0.040(2) Uani 1 1 d . . .
H24A H 0.1272 0.7120 0.5560 0.060 Uiso 1 1 calc R . .
H24B H 0.1323 0.5465 0.4919 0.060 Uiso 1 1 calc R . .
H24C H 0.0529 0.7085 0.4614 0.060 Uiso 1 1 calc R . .
N31 N 0.3588(6) 0.3367(10) 0.4655(4) 0.0355(16) Uani 1 1 d . . .
C32 C 0.2694(7) 0.2669(10) 0.4524(5) 0.0288(16) Uani 1 1 d . . .
O11 O 0.5966(5) 0.3190(8) 0.4459(3) 0.0336(13) Uani 1 1 d . . .
S33 S 0.14501(19) 0.1778(3) 0.43440(14) 0.0355(5) Uani 1 1 d . . .
Ni1 Ni 0.5000 0.5000 0.5000 0.0273(4) Uani 1 2 d S . .
N19 N 0.4758(6) 0.6327(9) 0.3753(4) 0.0284(14) Uani 1 1 d . . .

loop_
_atom_site_aniso_label
_atom_site_aniso_U_11
_atom_site_aniso_U_22
_atom_site_aniso_U_33
_atom_site_aniso_U_23
_atom_site_aniso_U_13
_atom_site_aniso_U_12
C12 0.026(4) 0.047(5) 0.023(3) -0.003(3) 0.007(3) -0.003(3)
C13 0.042(5) 0.042(5) 0.031(4) -0.001(3) 0.011(3) 0.012(4)
C14 0.033(4) 0.044(5) 0.033(4) -0.009(3) 0.006(3) 0.005(4)
C15 0.034(5) 0.054(6) 0.028(3) -0.010(3) 0.007(3) 0.000(4)
C16 0.044(5) 0.049(5) 0.024(3) -0.004(3) 0.012(3) -0.003(4)
C17 0.025(4) 0.040(4) 0.024(3) -0.001(3) 0.008(3) -0.002(3)
C18 0.028(4) 0.040(4) 0.027(3) 0.001(3) 0.008(3) -0.004(3)
C20 0.042(5) 0.030(4) 0.034(4) 0.002(3) 0.020(3) -0.001(4)
C21 0.041(5) 0.041(5) 0.027(3) 0.008(3) 0.010(3) 0.016(4)
C22 0.033(4) 0.037(4) 0.029(3) -0.004(3) 0.003(3) 0.009(3)
N23 0.035(4) 0.033(4) 0.027(3) 0.001(3) 0.012(3) 0.002(3)
C24 0.039(5) 0.041(5) 0.045(4) 0.007(4) 0.023(4) 0.006(4)
N31 0.034(4) 0.040(4) 0.034(3) 0.006(3) 0.009(3) 0.002(3)
C32 0.033(4) 0.027(4) 0.028(3) 0.000(3) 0.012(3) 0.005(3)
O11 0.044(4) 0.036(3) 0.023(2) 0.001(2) 0.014(2) 0.006(3)
S33 0.0343(12) 0.0353(11) 0.0380(10) -0.0037(8) 0.0086(8) -0.0008(9)
Ni1 0.0274(7) 0.0330(8) 0.0234(6) 0.0000(5) 0.0107(5) 0.0003(6)
N19 0.026(3) 0.036(4) 0.026(3) 0.001(2) 0.010(2) -0.005(3)

loop_
_atom_type_symbol
_atom_type_description
_atom_type_scat_dispersion_real
_atom_type_scat_dispersion_imag
_atom_type_scat_source
C C 0.0033 0.0016 'International Tables Vol C Tables 4.2.6.8 and 6.1.1.4'
H H 0.0000 0.0000 'International Tables Vol C Tables 4.2.6.8 and 6.1.1.4'
O O 0.0106 0.0060 'International Tables Vol C Tables 4.2.6.8 and 6.1.1.4'
S S 0.1246 0.1234 'International Tables Vol C Tables 4.2.6.8 and 6.1.1.4'
Ni Ni 0.3393 1.1124 'International Tables Vol C Tables 4.2.6.8 and 6.1.1.4'
N N 0.0061 0.0033 'International Tables Vol C Tables 4.2.6.8 and 6.1.1.4'

loop_
_geom_angle_atom_site_label_1
_geom_angle_atom_site_label_2
_geom_angle_atom_site_label_3
_geom_angle
_geom_angle_site_symmetry_1
_geom_angle_site_symmetry_3
_geom_angle_publ_flag
O11 C12 C13 119.2(7) . . ?
O11 C12 C17 123.1(8) . . ?
C13 C12 C17 117.6(7) . . ?
C14 C13 C12 121.8(8) . . ?
C13 C14 C15 120.7(8) . . ?
C16 C15 C14 118.1(7) . . ?
C15 C16 C17 123.2(8) . . ?
C16 C17 C12 118.5(8) . . ?
C16 C17 C18 117.3(7) . . ?
C12 C17 C18 123.9(6) . . ?
N19 C18 C17 127.9(7) . . ?
N19 C20 C21 113.3(7) . . ?
C20 C21 C22 115.4(6) . . ?
N23 C22 C21 110.0(7) . . ?
C22 N23 C24 113.8(7) . . ?
C32 N31 Ni1 168.7(7) . . ?
N31 C32 S33 178.1(8) . . ?
C12 O11 Ni1 128.9(5) . . ?
O11 Ni1 O11 180.000(1) 3_666 . ?
O11 Ni1 N31 90.2(3) 3_666 . ?
O11 Ni1 N31 89.8(3) . . ?
O11 Ni1 N31 89.8(3) 3_666 3_666 ?
O11 Ni1 N31 90.2(3) . 3_666 ?
N31 Ni1 N31 180.0 . 3_666 ?
O11 Ni1 N19 88.9(2) 3_666 3_666 ?
O11 Ni1 N19 91.1(2) . 3_666 ?
N31 Ni1 N19 87.6(3) . 3_666 ?
N31 Ni1 N19 92.4(3) 3_666 3_666 ?
O11 Ni1 N19 91.1(2) 3_666 . ?
O11 Ni1 N19 88.9(2) . . ?
N31 Ni1 N19 92.4(3) . . ?
N31 Ni1 N19 87.6(3) 3_666 . ?
N19 Ni1 N19 179.999(1) 3_666 . ?
C18 N19 C20 114.1(7) . . ?
C18 N19 Ni1 123.9(6) . . ?
C20 N19 Ni1 121.6(5) . . ?

loop_
_geom_bond_atom_site_label_1
_geom_bond_atom_site_label_2
_geom_bond_distance
_geom_bond_site_symmetry_2
_geom_bond_publ_flag
C12 O11 1.312(8) . ?
C12 C13 1.406(12) . ?
C12 C17 1.410(11) . ?
C13 C14 1.367(10) . ?
C14 C15 1.389(13) . ?
C15 C16 1.363(13) . ?
C16 C17 1.395(9) . ?
C17 C18 1.440(12) . ?
C18 N19 1.281(9) . ?
C20 N19 1.455(11) . ?
C20 C21 1.518(13) . ?
C21 C22 1.521(12) . ?
C22 N23 1.484(9) . ?
N23 C24 1.494(10) . ?
N31 C32 1.183(11) . ?
N31 Ni1 2.091(8) . ?
C32 S33 1.619(9) . ?
O11 Ni1 2.012(5) . ?
Ni1 O11 2.012(5) 3_666 ?
Ni1 N31 2.091(8) 3_666 ?
Ni1 N19 2.095(6) 3_666 ?
Ni1 N19 2.095(6) . ?
